data_7052360
loop_
_publ_author_name
'Christer B. Aaker\"oy'
'Nate Schultheiss'
'John Desper'
'Curtis Moore'

_publ_section_title
;
 Balancing intermolecular hydrogen-bond interactions for the directed
 assembly of binary 1 : 1 co-crystals
;
_journal_issue 10
_journal_name_full 'New Journal of Chemistry'
_journal_page_first 1452
_journal_paper_doi 10.1039/b608267j
_journal_volume 30
_journal_year 2006
_chemical_formula_moiety
;
(C11 H12 N4 O) (C9 H11 N O2)
;
_chemical_formula_sum 'C20 H23 N5 O3'
_chemical_formula_weight 381.43
_chemical_name_systematic
;
2-amino-4-(6-methoxy-3-pyridyl)-6-methylpyrimidine, 4-(Me2N)-PhCOOH
;
_space_group_IT_number 2
_symmetry_cell_setting triclinic
_symmetry_space_group_name_Hall '-P 1'
_symmetry_space_group_name_H-M 'P -1'
_atom_sites_solution_hydrogens geom
_atom_sites_solution_primary direct
_atom_sites_solution_secondary difmap
_audit_creation_method SHELXL-97
_cell_angle_alpha 101.607(2)
_cell_angle_beta 90.830(2)
_cell_angle_gamma 106.753(2)
_cell_formula_units_Z 2
_cell_length_a 7.8442(12)
_cell_length_b 8.8879(14)
_cell_length_c 14.216(2)
_cell_measurement_reflns_used 4307
_cell_measurement_temperature 100(2)
_cell_measurement_theta_max 28.25
_cell_measurement_theta_min 2.55
_cell_volume 926.9(2)
_computing_cell_refinement 'Bruker XSCANS'
_computing_data_collection 'Bruker XSCANS'
_computing_data_reduction 'Bruker SHELXTL'
_computing_molecular_graphics 'Bruker SHELXTL'
_computing_publication_material 'Bruker SHELXTL'
_computing_structure_refinement 'SHELXL-97 (Sheldrick, 1997)'
_computing_structure_solution 'SHELXS-97 (Sheldrick, 1990)'
_diffrn_ambient_temperature 100(2)
_diffrn_measured_fraction_theta_full 0.930
_diffrn_measured_fraction_theta_max 0.930
_diffrn_measurement_device_type 'CCD area detector'
_diffrn_measurement_method 'phi and omega scans'
_diffrn_radiation_monochromator graphite
_diffrn_radiation_source 'fine-focus sealed tube'
_diffrn_radiation_type MoK\a
_diffrn_radiation_wavelength 0.71073
_diffrn_reflns_av_R_equivalents 0.0202
_diffrn_reflns_av_sigmaI/netI 0.0294
_diffrn_reflns_limit_h_max 10
_diffrn_reflns_limit_h_min -10
_diffrn_reflns_limit_k_max 11
_diffrn_reflns_limit_k_min -11
_diffrn_reflns_limit_l_max 18
_diffrn_reflns_limit_l_min -18
_diffrn_reflns_number 8262
_diffrn_reflns_theta_full 28.30
_diffrn_reflns_theta_max 28.30
_diffrn_reflns_theta_min 2.45
_exptl_absorpt_coefficient_mu 0.095
_exptl_absorpt_correction_type none
_exptl_crystal_colour colorless
_exptl_crystal_density_diffrn 1.367
_exptl_crystal_density_method 'not measured'
_exptl_crystal_description prism
_exptl_crystal_F_000 404
_exptl_crystal_size_max 0.30
_exptl_crystal_size_mid 0.25
_exptl_crystal_size_min 0.12
_refine_diff_density_max 0.401
_refine_diff_density_min -0.289
_refine_diff_density_rms 0.057
_refine_ls_extinction_method none
_refine_ls_goodness_of_fit_ref 1.056
_refine_ls_hydrogen_treatment mixed
_refine_ls_matrix_type full
_refine_ls_number_parameters 266
_refine_ls_number_reflns 4281
_refine_ls_number_restraints 0
_refine_ls_restrained_S_all 1.056
_refine_ls_R_factor_all 0.0563
_refine_ls_R_factor_gt 0.0458
_refine_ls_shift/su_max 0.001
_refine_ls_shift/su_mean 0.000
_refine_ls_structure_factor_coef Fsqd
_refine_ls_weighting_details 'calc w=1/[\s^2^(Fo^2^)+(0.0800P)^2^+0.1000P] where P=(Fo^2^+2Fc^2^)/3'
_refine_ls_weighting_scheme calc
_refine_ls_wR_factor_gt 0.1234
_refine_ls_wR_factor_ref 0.1318
_reflns_number_gt 3502
_reflns_number_total 4281
_reflns_threshold_expression >2sigma(I)
_cod_data_source_file b608267j.txt
_cod_data_source_block 2a
_cod_depositor_comments
;
The following automatic conversions were performed:
'_symmetry_cell_setting' value 'Triclinic' changed to 'triclinic'
according to '/home/saulius/struct/CIF-dictionaries/cif_core.dic'
dictionary named 'cif_core.dic' version 2.4.1 from 2010-06-29.

Automatic conversion script
Id: cif_fix_enum 1527 2010-12-29 10:47:43Z saulius 
;
_cod_original_cell_volume 926.8(2)
_cod_original_sg_symbol_H-M P-1
_cod_database_code 7052360

loop_
_symmetry_equiv_pos_as_xyz
'x, y, z'
'-x, -y, -z'

loop_
_atom_site_label
_atom_site_type_symbol
_atom_site_fract_x
_atom_site_fract_y
_atom_site_fract_z
_atom_site_U_iso_or_equiv
_atom_site_adp_type
_atom_site_occupancy
_atom_site_symmetry_multiplicity
_atom_site_calc_flag
_atom_site_refinement_flags
_atom_site_disorder_assembly
_atom_site_disorder_group
N11 N 0.42238(14) 0.12732(12) 0.58482(7) 0.0158(2) Uani 1 1 d . . .
C12 C 0.36051(16) 0.14813(15) 0.50048(9) 0.0155(3) Uani 1 1 d . . .
N12 N 0.44299(15) 0.28617(13) 0.47346(8) 0.0181(2) Uani 1 1 d . . .
H12A H 0.524(2) 0.3614(19) 0.5161(11) 0.022 Uiso 1 1 d . . .
H12B H 0.388(2) 0.3135(19) 0.4298(12) 0.022 Uiso 1 1 d . . .
N13 N 0.22700(14) 0.04061(12) 0.44035(7) 0.0161(2) Uani 1 1 d . . .
C14 C 0.15049(16) -0.09867(15) 0.46628(9) 0.0153(3) Uani 1 1 d . . .
C15 C 0.20431(17) -0.12992(15) 0.55274(9) 0.0171(3) Uani 1 1 d . . .
H15 H 0.1476 -0.2282 0.5713 0.020 Uiso 1 1 calc R . .
C16 C 0.34302(17) -0.01278(15) 0.61044(9) 0.0165(3) Uani 1 1 d . . .
C17 C 0.41644(18) -0.03350(15) 0.70318(9) 0.0197(3) Uani 1 1 d . . .
H17A H 0.3432 -0.1341 0.7183 0.030 Uiso 1 1 calc R . .
H17B H 0.4147 0.0571 0.7550 0.030 Uiso 1 1 calc R . .
H17C H 0.5395 -0.0371 0.6969 0.030 Uiso 1 1 calc R . .
N21 N -0.15470(15) -0.28647(13) 0.24089(8) 0.0191(2) Uani 1 1 d . . .
C22 C -0.02900(17) -0.18637(15) 0.30872(9) 0.0178(3) Uani 1 1 d . . .
H22 H 0.0396 -0.0874 0.2949 0.021 Uiso 1 1 calc R . .
C23 C 0.00733(17) -0.21787(15) 0.39758(9) 0.0156(3) Uani 1 1 d . . .
C24 C -0.09508(17) -0.36445(15) 0.41707(9) 0.0178(3) Uani 1 1 d . . .
H24 H -0.0755 -0.3912 0.4769 0.021 Uiso 1 1 calc R . .
C25 C -0.22379(18) -0.46908(15) 0.34908(9) 0.0191(3) Uani 1 1 d . . .
H25 H -0.2944 -0.5691 0.3607 0.023 Uiso 1 1 calc R . .
C26 C -0.24779(17) -0.42384(15) 0.26201(9) 0.0176(3) Uani 1 1 d . . .
O26 O -0.37651(13) -0.52974(11) 0.19709(7) 0.0222(2) Uani 1 1 d . . .
C27 C -0.4072(2) -0.48007(17) 0.11040(10) 0.0258(3) Uani 1 1 d . . .
H27A H -0.4385 -0.3793 0.1264 0.039 Uiso 1 1 calc R . .
H27B H -0.5055 -0.5634 0.0699 0.039 Uiso 1 1 calc R . .
H27C H -0.2988 -0.4635 0.0755 0.039 Uiso 1 1 calc R . .
C31 C 0.85476(17) 0.59744(15) 0.77728(9) 0.0175(3) Uani 1 1 d . . .
C37 C 0.73317(17) 0.48082(15) 0.69820(9) 0.0175(3) Uani 1 1 d . . .
O31 O 0.65792(13) 0.33820(11) 0.71663(7) 0.0202(2) Uani 1 1 d . . .
H31 H 0.580(2) 0.2675(19) 0.6638(11) 0.024 Uiso 1 1 d . . .
O32 O 0.70584(13) 0.51508(11) 0.62062(7) 0.0237(2) Uani 1 1 d . . .
C32 C 0.93250(18) 0.75660(16) 0.76885(9) 0.0187(3) Uani 1 1 d . . .
H32 H 0.9063 0.7886 0.7118 0.022 Uiso 1 1 calc R . .
C33 C 1.04641(18) 0.86788(15) 0.84174(9) 0.0193(3) Uani 1 1 d . . .
H33 H 1.0972 0.9751 0.8342 0.023 Uiso 1 1 calc R . .
C34 C 1.08863(18) 0.82451(15) 0.92749(9) 0.0198(3) Uani 1 1 d . . .
N34 N 1.19760(18) 0.93360(14) 1.00186(8) 0.0270(3) Uani 1 1 d . . .
C38 C 1.2963(2) 1.09336(16) 0.99025(10) 0.0264(3) Uani 1 1 d . . .
H38A H 1.3700 1.0845 0.9355 0.040 Uiso 1 1 calc R . .
H38B H 1.3731 1.1518 1.0490 0.040 Uiso 1 1 calc R . .
H38C H 1.2123 1.1517 0.9784 0.040 Uiso 1 1 calc R . .
C39 C 1.2315(2) 0.88689(17) 1.09071(10) 0.0247(3) Uani 1 1 d . . .
H39A H 1.1178 0.8342 1.1144 0.037 Uiso 1 1 calc R . .
H39B H 1.2964 0.9827 1.1390 0.037 Uiso 1 1 calc R . .
H39C H 1.3034 0.8122 1.0787 0.037 Uiso 1 1 calc R . .
C35 C 1.01044(19) 0.66332(16) 0.93508(9) 0.0213(3) Uani 1 1 d . . .
H35 H 1.0367 0.6300 0.9916 0.026 Uiso 1 1 calc R . .
C36 C 0.89639(19) 0.55350(16) 0.86142(10) 0.0206(3) Uani 1 1 d . . .
H36 H 0.8453 0.4459 0.8683 0.025 Uiso 1 1 calc R . .

loop_
_atom_site_aniso_label
_atom_site_aniso_U_11
_atom_site_aniso_U_22
_atom_site_aniso_U_33
_atom_site_aniso_U_23
_atom_site_aniso_U_13
_atom_site_aniso_U_12
N11 0.0162(5) 0.0153(5) 0.0153(5) 0.0021(4) -0.0001(4) 0.0047(4)
C12 0.0152(6) 0.0158(6) 0.0161(6) 0.0021(4) 0.0021(5) 0.0064(5)
N12 0.0189(6) 0.0154(5) 0.0183(5) 0.0048(4) -0.0035(4) 0.0018(4)
N13 0.0159(5) 0.0148(5) 0.0170(5) 0.0032(4) 0.0008(4) 0.0040(4)
C14 0.0142(6) 0.0169(6) 0.0149(6) 0.0018(5) 0.0022(5) 0.0056(5)
C15 0.0178(6) 0.0154(6) 0.0172(6) 0.0044(5) 0.0013(5) 0.0029(5)
C16 0.0163(6) 0.0177(6) 0.0157(6) 0.0026(5) 0.0029(5) 0.0062(5)
C17 0.0218(7) 0.0198(6) 0.0162(6) 0.0048(5) 0.0001(5) 0.0035(5)
N21 0.0209(6) 0.0168(5) 0.0169(5) 0.0031(4) -0.0012(4) 0.0019(4)
C22 0.0186(7) 0.0146(6) 0.0171(6) 0.0026(5) -0.0004(5) 0.0008(5)
C23 0.0159(6) 0.0149(6) 0.0157(6) 0.0018(5) 0.0010(5) 0.0054(5)
C24 0.0187(6) 0.0184(6) 0.0169(6) 0.0053(5) 0.0006(5) 0.0057(5)
C25 0.0201(7) 0.0149(6) 0.0213(6) 0.0042(5) 0.0017(5) 0.0032(5)
C26 0.0165(6) 0.0162(6) 0.0177(6) 0.0002(5) -0.0003(5) 0.0035(5)
O26 0.0242(5) 0.0172(5) 0.0193(5) 0.0023(4) -0.0053(4) -0.0017(4)
C27 0.0280(8) 0.0237(7) 0.0192(7) 0.0042(5) -0.0067(5) -0.0016(6)
C31 0.0170(6) 0.0172(6) 0.0182(6) 0.0040(5) 0.0008(5) 0.0049(5)
C37 0.0175(6) 0.0165(6) 0.0196(6) 0.0048(5) 0.0011(5) 0.0061(5)
O31 0.0232(5) 0.0146(4) 0.0196(5) 0.0041(4) -0.0037(4) 0.0007(4)
O32 0.0277(6) 0.0200(5) 0.0212(5) 0.0074(4) -0.0058(4) 0.0022(4)
C32 0.0189(7) 0.0192(6) 0.0187(6) 0.0072(5) 0.0017(5) 0.0047(5)
C33 0.0208(7) 0.0158(6) 0.0213(7) 0.0062(5) 0.0030(5) 0.0038(5)
C34 0.0211(7) 0.0170(6) 0.0198(6) 0.0032(5) -0.0003(5) 0.0041(5)
N34 0.0365(7) 0.0161(6) 0.0214(6) 0.0034(4) -0.0074(5) -0.0020(5)
C38 0.0286(8) 0.0185(7) 0.0254(7) 0.0038(5) -0.0015(6) -0.0024(6)
C39 0.0284(8) 0.0197(7) 0.0220(7) 0.0032(5) -0.0069(5) 0.0020(6)
C35 0.0265(7) 0.0168(6) 0.0194(6) 0.0059(5) -0.0039(5) 0.0034(5)
C36 0.0240(7) 0.0143(6) 0.0224(7) 0.0056(5) -0.0017(5) 0.0029(5)

loop_
_atom_type_symbol
_atom_type_description
_atom_type_scat_dispersion_real
_atom_type_scat_dispersion_imag
_atom_type_scat_source
C C 0.0033 0.0016 'International Tables Vol C Tables 4.2.6.8 and 6.1.1.4'
H H 0.0000 0.0000 'International Tables Vol C Tables 4.2.6.8 and 6.1.1.4'
N N 0.0061 0.0033 'International Tables Vol C Tables 4.2.6.8 and 6.1.1.4'
O O 0.0106 0.0060 'International Tables Vol C Tables 4.2.6.8 and 6.1.1.4'

loop_
_geom_angle_atom_site_label_1
_geom_angle_atom_site_label_2
_geom_angle_atom_site_label_3
_geom_angle
_geom_angle_site_symmetry_1
_geom_angle_site_symmetry_3
_geom_angle_publ_flag
C16 N11 C12 117.03(11) . . ?
N13 C12 N12 117.43(11) . . ?
N13 C12 N11 125.44(11) . . ?
N12 C12 N11 117.10(11) . . ?
C12 N12 H12A 117.1(10) . . ?
C12 N12 H12B 117.8(11) . . ?
H12A N12 H12B 120.1(15) . . ?
C14 N13 C12 116.88(10) . . ?
N13 C14 C15 121.63(11) . . ?
N13 C14 C23 116.12(11) . . ?
C15 C14 C23 122.25(11) . . ?
C16 C15 C14 117.78(11) . . ?
C16 C15 H15 121.1 . . ?
C14 C15 H15 121.1 . . ?
N11 C16 C15 121.23(11) . . ?
N11 C16 C17 115.80(11) . . ?
C15 C16 C17 122.96(11) . . ?
C16 C17 H17A 109.5 . . ?
C16 C17 H17B 109.5 . . ?
H17A C17 H17B 109.5 . . ?
C16 C17 H17C 109.5 . . ?
H17A C17 H17C 109.5 . . ?
H17B C17 H17C 109.5 . . ?
C26 N21 C22 116.40(11) . . ?
N21 C22 C23 124.56(12) . . ?
N21 C22 H22 117.7 . . ?
C23 C22 H22 117.7 . . ?
C22 C23 C24 117.09(11) . . ?
C22 C23 C14 119.68(11) . . ?
C24 C23 C14 123.23(11) . . ?
C25 C24 C23 119.60(12) . . ?
C25 C24 H24 120.2 . . ?
C23 C24 H24 120.2 . . ?
C24 C25 C26 118.02(12) . . ?
C24 C25 H25 121.0 . . ?
C26 C25 H25 121.0 . . ?
N21 C26 O26 119.42(11) . . ?
N21 C26 C25 124.33(12) . . ?
O26 C26 C25 116.25(11) . . ?
C26 O26 C27 116.24(10) . . ?
O26 C27 H27A 109.5 . . ?
O26 C27 H27B 109.5 . . ?
H27A C27 H27B 109.5 . . ?
O26 C27 H27C 109.5 . . ?
H27A C27 H27C 109.5 . . ?
H27B C27 H27C 109.5 . . ?
C36 C31 C32 118.18(12) . . ?
C36 C31 C37 121.64(11) . . ?
C32 C31 C37 120.18(11) . . ?
O32 C37 O31 122.88(12) . . ?
O32 C37 C31 122.15(11) . . ?
O31 C37 C31 114.96(11) . . ?
C37 O31 H31 111.9(9) . . ?
C33 C32 C31 121.30(12) . . ?
C33 C32 H32 119.4 . . ?
C31 C32 H32 119.4 . . ?
C32 C33 C34 120.88(12) . . ?
C32 C33 H33 119.6 . . ?
C34 C33 H33 119.6 . . ?
N34 C34 C33 122.02(12) . . ?
N34 C34 C35 120.55(12) . . ?
C33 C34 C35 117.42(12) . . ?
C34 N34 C39 120.61(11) . . ?
C34 N34 C38 120.83(11) . . ?
C39 N34 C38 118.25(11) . . ?
N34 C38 H38A 109.5 . . ?
N34 C38 H38B 109.5 . . ?
H38A C38 H38B 109.5 . . ?
N34 C38 H38C 109.5 . . ?
H38A C38 H38C 109.5 . . ?
H38B C38 H38C 109.5 . . ?
N34 C39 H39A 109.5 . . ?
N34 C39 H39B 109.5 . . ?
H39A C39 H39B 109.5 . . ?
N34 C39 H39C 109.5 . . ?
H39A C39 H39C 109.5 . . ?
H39B C39 H39C 109.5 . . ?
C36 C35 C34 120.93(12) . . ?
C36 C35 H35 119.5 . . ?
C34 C35 H35 119.5 . . ?
C35 C36 C31 121.29(12) . . ?
C35 C36 H36 119.4 . . ?
C31 C36 H36 119.4 . . ?

loop_
_geom_bond_atom_site_label_1
_geom_bond_atom_site_label_2
_geom_bond_distance
_geom_bond_site_symmetry_2
_geom_bond_publ_flag
N11 C16 1.3464(16) . ?
N11 C12 1.3533(15) . ?
C12 N13 1.3451(16) . ?
C12 N12 1.3456(16) . ?
N12 H12A 0.894(17) . ?
N12 H12B 0.862(16) . ?
N13 C14 1.3380(16) . ?
C14 C15 1.3986(17) . ?
C14 C23 1.4843(17) . ?
C15 C16 1.3849(17) . ?
C15 H15 0.9500 . ?
C16 C17 1.4968(17) . ?
C17 H17A 0.9800 . ?
C17 H17B 0.9800 . ?
C17 H17C 0.9800 . ?
N21 C26 1.3244(17) . ?
N21 C22 1.3472(16) . ?
C22 C23 1.3905(17) . ?
C22 H22 0.9500 . ?
C23 C24 1.4027(17) . ?
C24 C25 1.3737(18) . ?
C24 H24 0.9500 . ?
C25 C26 1.4023(18) . ?
C25 H25 0.9500 . ?
C26 O26 1.3538(15) . ?
O26 C27 1.4295(15) . ?
C27 H27A 0.9800 . ?
C27 H27B 0.9800 . ?
C27 H27C 0.9800 . ?
C31 C36 1.3928(17) . ?
C31 C32 1.4001(17) . ?
C31 C37 1.4759(17) . ?
C37 O32 1.2332(15) . ?
C37 O31 1.3155(15) . ?
O31 H31 0.951(17) . ?
C32 C33 1.3789(18) . ?
C32 H32 0.9500 . ?
C33 C34 1.4125(17) . ?
C33 H33 0.9500 . ?
C34 N34 1.3683(17) . ?
C34 C35 1.4135(18) . ?
N34 C39 1.4504(17) . ?
N34 C38 1.4515(17) . ?
C38 H38A 0.9800 . ?
C38 H38B 0.9800 . ?
C38 H38C 0.9800 . ?
C39 H39A 0.9800 . ?
C39 H39B 0.9800 . ?
C39 H39C 0.9800 . ?
C35 C36 1.3812(18) . ?
C35 H35 0.9500 . ?
C36 H36 0.9500 . ?

loop_
_geom_hbond_atom_site_label_D
_geom_hbond_atom_site_label_H
_geom_hbond_atom_site_label_A
_geom_hbond_distance_DH
_geom_hbond_distance_HA
_geom_hbond_distance_DA
_geom_hbond_angle_DHA
_geom_hbond_site_symmetry_A
O31 H31 N11 0.951(17) 1.690(17) 2.6321(14) 170.0(15) .
N12 H12A O32 0.894(17) 2.026(17) 2.9173(15) 174.3(14) .
N12 H12B O32 0.862(16) 2.110(16) 2.8925(15) 150.8(14) 2_666

loop_
_geom_torsion_atom_site_label_1
_geom_torsion_atom_site_label_2
_geom_torsion_atom_site_label_3
_geom_torsion_atom_site_label_4
_geom_torsion
_geom_torsion_site_symmetry_1
_geom_torsion_site_symmetry_2
_geom_torsion_site_symmetry_3
_geom_torsion_site_symmetry_4
_geom_torsion_publ_flag
C16 N11 C12 N13 -0.12(18) . . . . ?
C16 N11 C12 N12 -178.18(11) . . . . ?
N12 C12 N13 C14 177.57(11) . . . . ?
N11 C12 N13 C14 -0.48(18) . . . . ?
C12 N13 C14 C15 1.21(17) . . . . ?
C12 N13 C14 C23 -178.13(10) . . . . ?
N13 C14 C15 C16 -1.33(18) . . . . ?
C23 C14 C15 C16 177.97(11) . . . . ?
C12 N11 C16 C15 0.00(18) . . . . ?
C12 N11 C16 C17 178.96(10) . . . . ?
C14 C15 C16 N11 0.69(18) . . . . ?
C14 C15 C16 C17 -178.19(11) . . . . ?
C26 N21 C22 C23 -0.24(19) . . . . ?
N21 C22 C23 C24 -0.05(19) . . . . ?
N21 C22 C23 C14 179.47(11) . . . . ?
N13 C14 C23 C22 5.40(17) . . . . ?
C15 C14 C23 C22 -173.93(11) . . . . ?
N13 C14 C23 C24 -175.10(11) . . . . ?
C15 C14 C23 C24 5.56(19) . . . . ?
C22 C23 C24 C25 0.26(18) . . . . ?
C14 C23 C24 C25 -179.25(11) . . . . ?
C23 C24 C25 C26 -0.18(19) . . . . ?
C22 N21 C26 O26 179.84(11) . . . . ?
C22 N21 C26 C25 0.33(19) . . . . ?
C24 C25 C26 N21 -0.1(2) . . . . ?
C24 C25 C26 O26 -179.65(11) . . . . ?
N21 C26 O26 C27 -2.65(18) . . . . ?
C25 C26 O26 C27 176.89(11) . . . . ?
C36 C31 C37 O32 -174.46(12) . . . . ?
C32 C31 C37 O32 5.17(19) . . . . ?
C36 C31 C37 O31 5.05(18) . . . . ?
C32 C31 C37 O31 -175.32(11) . . . . ?
C36 C31 C32 C33 -0.4(2) . . . . ?
C37 C31 C32 C33 179.95(12) . . . . ?
C31 C32 C33 C34 0.1(2) . . . . ?
C32 C33 C34 N34 -178.29(13) . . . . ?
C32 C33 C34 C35 0.3(2) . . . . ?
C33 C34 N34 C39 177.08(12) . . . . ?
C35 C34 N34 C39 -1.5(2) . . . . ?
C33 C34 N34 C38 -9.4(2) . . . . ?
C35 C34 N34 C38 172.09(13) . . . . ?
N34 C34 C35 C36 178.20(13) . . . . ?
C33 C34 C35 C36 -0.4(2) . . . . ?
C34 C35 C36 C31 0.1(2) . . . . ?
C32 C31 C36 C35 0.3(2) . . . . ?
C37 C31 C36 C35 179.94(13) . . . . ?

loop_
_cod_related_entry_id
_cod_related_entry_database
_cod_related_entry_code
1 ChemSpider 21141716
